data_2310626
loop_
_publ_author_name
'Liminga, R.'
'Olovsson, I.'

_publ_section_title
;
 The Crystal Structure of Hydrazine Monohydrate
;
_journal_issue 12
_journal_name_full 'Acta Crystallographica (1,1948-23,1967)'
_journal_page_first 1523
_journal_page_last 1528
_journal_paper_doi 10.1107/S0365110X64003802
_journal_volume 17
_journal_year 1964
_chemical_formula_sum 'H6 N2 O'
_chemical_name_systematic 'N2 H4 H2 O'
_space_group_IT_number 152
_symmetry_space_group_name_Hall 'P 31 2"'
_symmetry_space_group_name_H-M 'P 31 2 1'
_cell_angle_alpha 90
_cell_angle_beta 90
_cell_angle_gamma 120
_cell_formula_units_Z 3
_cell_length_a 4.873
_cell_length_b 4.873
_cell_length_c 10.94
_cell_volume 224.978
_citation_journal_id_ASTM ACCRA9
_cod_data_source_file Liminga_ACCRA9_1964_174.cif
_cod_data_source_block H6N2O1
_cod_original_cell_volume 224.9784
_cod_original_formula_sum 'H6 N2 O1'
_cod_database_code 2310626
_cod_depositor_comments
;
 Marking attached hydrogen atoms.

 Antanas Vaitkus,
 2016-12-28
;

loop_
_symmetry_equiv_pos_as_xyz
x,y,z
-y,x-y,z+1/3
-x+y,-x,z+2/3
y,x,-z
-x,-x+y,-z+1/3
x-y,-y,-z+2/3

loop_
_atom_site_label
_atom_site_type_symbol
_atom_site_fract_x
_atom_site_fract_y
_atom_site_fract_z
_atom_site_occupancy
_atom_site_U_iso_or_equiv
_atom_site_attached_hydrogens
O1 O-2 0.7268 0 0.8333 1 0.0 2
N1 N-2 0.5954 0.8373 0.3124 1 0.0 2
